data_2233517
loop_
_publ_author_name
'Ludwig, Gerd'
'Block, Michael'
'Wagner, Christoph'
'Steinborn, Dirk'

_publ_section_title
;
 [3-Methoxy-1-(phenylsulfanyl)propyl]triphenyltin(IV) benzene 0.17-solvate
;
_journal_coeditor_code IS5011
_journal_issue 2
_journal_name_full 'Acta Crystallographica Section E'
_journal_page_first m149
_journal_paper_doi 10.1107/S1600536811055474
_journal_volume 68
_journal_year 2012
_chemical_formula_iupac '[Sn (C6 H5)3 (C10 H13 O S)], 0.17C6 H6'
_chemical_formula_moiety 'C28 H28 O S Sn, 0.17(C6 H6)'
_chemical_formula_sum 'C29 H29 O S Sn'
_chemical_formula_weight 544.27
_chemical_name_systematic
;
[3-Methoxy-1-(phenylsulfanyl)propyl]triphenyltin(IV) benzene 0.17-solvate
;
_space_group_IT_number 148
_symmetry_cell_setting trigonal
_symmetry_space_group_name_Hall '-R 3'
_symmetry_space_group_name_H-M 'R -3 :H'
_atom_sites_solution_hydrogens geom
_atom_sites_solution_primary direct
_atom_sites_solution_secondary difmap
_cell_angle_alpha 90.00
_cell_angle_beta 90.00
_cell_angle_gamma 120.00
_cell_formula_units_Z 18
_cell_length_a 35.338(3)
_cell_length_b 35.338(3)
_cell_length_c 10.5660(8)
_cell_measurement_reflns_used 8000
_cell_measurement_temperature 220(2)
_cell_measurement_theta_max 25.6
_cell_measurement_theta_min 2.0
_cell_volume 11426.8(16)
_computing_cell_refinement 'IPDS EXPOSE (Stoe & Cie, 1999)'
_computing_data_collection 'IPDS EXPOSE (Stoe & Cie, 1999)'
_computing_data_reduction 'IPDS INTEGRATE (Stoe & Cie, 1999)'
_computing_molecular_graphics 'DIAMOND (Brandenburg, 2001)'
_computing_publication_material 'SHELXL97 (Sheldrick, 2008)'
_computing_structure_refinement 'SHELXL97 (Sheldrick, 2008)'
_computing_structure_solution 'SHELXS97 (Sheldrick, 2008)'
_diffrn_ambient_temperature 220(2)
_diffrn_measured_fraction_theta_full 0.990
_diffrn_measured_fraction_theta_max 0.990
_diffrn_measurement_device_type 'Stoe IPDS'
_diffrn_measurement_method 'area detector'
_diffrn_radiation_monochromator graphite
_diffrn_radiation_source 'fine-focus sealed tube'
_diffrn_radiation_type MoK\a
_diffrn_radiation_wavelength 0.71073
_diffrn_reflns_av_R_equivalents 0.0611
_diffrn_reflns_av_sigmaI/netI 0.0375
_diffrn_reflns_limit_h_max 43
_diffrn_reflns_limit_h_min -43
_diffrn_reflns_limit_k_max 42
_diffrn_reflns_limit_k_min -43
_diffrn_reflns_limit_l_max 12
_diffrn_reflns_limit_l_min -12
_diffrn_reflns_number 22832
_diffrn_reflns_theta_full 25.93
_diffrn_reflns_theta_max 25.93
_diffrn_reflns_theta_min 2.00
_exptl_absorpt_coefficient_mu 1.107
_exptl_absorpt_correction_T_max 0.8471
_exptl_absorpt_correction_T_min 0.6484
_exptl_absorpt_correction_type numerical
_exptl_absorpt_process_details '(IPDS Software; Stoe & Cie, 1999)'
_exptl_crystal_colour colourless
_exptl_crystal_density_diffrn 1.424
_exptl_crystal_density_method 'not measured'
_exptl_crystal_description block
_exptl_crystal_F_000 4986
_exptl_crystal_size_max 0.46
_exptl_crystal_size_mid 0.31
_exptl_crystal_size_min 0.15
_refine_diff_density_max 0.570
_refine_diff_density_min -0.525
_refine_ls_extinction_method none
_refine_ls_goodness_of_fit_all 0.99
_refine_ls_goodness_of_fit_ref 1.001
_refine_ls_hydrogen_treatment constr
_refine_ls_matrix_type full
_refine_ls_number_parameters 288
_refine_ls_number_reflns 4905
_refine_ls_number_restraints 1
_refine_ls_restrained_S_all 1.004
_refine_ls_R_factor_all 0.0415
_refine_ls_R_factor_gt 0.0291
_refine_ls_shift/su_max 0.002
_refine_ls_shift/su_mean 0.000
_refine_ls_structure_factor_coef Fsqd
_refine_ls_weighting_details
;
calc w=1/[\s^2^(Fo^2^)+(0.0371P)^2^+0.0000P] where P=(Fo^2^+2Fc^2^)/3
;
_refine_ls_weighting_scheme calc
_refine_ls_wR_factor_all 0.0615
_refine_ls_wR_factor_ref 0.0650
_reflns_number_gt 4008
_reflns_number_total 4905
_reflns_threshold_expression I>2sigma(I)
_cod_data_source_file is5011.cif
_cod_data_source_block I
_cod_original_cell_volume 11427.1(16)
_cod_original_sg_symbol_H-M 'R -3'
_cod_database_code 2233517
_cod_database_fobs_code 2233517

loop_
_symmetry_equiv_pos_as_xyz
'x, y, z'
'-y, x-y, z'
'-x+y, -x, z'
'x+2/3, y+1/3, z+1/3'
'-y+2/3, x-y+1/3, z+1/3'
'-x+y+2/3, -x+1/3, z+1/3'
'x+1/3, y+2/3, z+2/3'
'-y+1/3, x-y+2/3, z+2/3'
'-x+y+1/3, -x+2/3, z+2/3'
'-x, -y, -z'
'y, -x+y, -z'
'x-y, x, -z'
'-x+2/3, -y+1/3, -z+1/3'
'y+2/3, -x+y+1/3, -z+1/3'
'x-y+2/3, x+1/3, -z+1/3'
'-x+1/3, -y+2/3, -z+2/3'
'y+1/3, -x+y+2/3, -z+2/3'
'x-y+1/3, x+2/3, -z+2/3'

loop_
_atom_site_type_symbol
_atom_site_label
_atom_site_fract_x
_atom_site_fract_y
_atom_site_fract_z
_atom_site_U_iso_or_equiv
_atom_site_adp_type
_atom_site_calc_flag
_atom_site_refinement_flags
_atom_site_occupancy
_atom_site_symmetry_multiplicity
C C1 0.46298(8) 0.12671(8) 0.9677(2) 0.0295(5) Uani d . 1 1
H H1 0.4833 0.1173 0.9386 0.035 Uiso calc R 1 1
C C2 0.42345(9) 0.08653(9) 1.0248(3) 0.0421(7) Uani d . 1 1
H H3 0.4134 0.0627 0.9645 0.050 Uiso calc R 1 1
H H2 0.4330 0.0779 1.1000 0.050 Uiso calc R 1 1
C C3 0.38543(9) 0.09245(10) 1.0599(3) 0.0460(7) Uani d . 1 1
H H5 0.3647 0.0680 1.1110 0.055 Uiso calc R 1 1
H H4 0.3955 0.1191 1.1085 0.055 Uiso calc R 1 1
C C4 0.33026(10) 0.10298(12) 0.9689(4) 0.0637(9) Uani d . 1 1
H H6 0.3176 0.1040 0.8895 0.076 Uiso calc R 1 1
H H8 0.3412 0.1305 1.0117 0.076 Uiso calc R 1 1
H H7 0.3085 0.0801 1.0204 0.076 Uiso calc R 1 1
C C5 0.51631(8) 0.14921(9) 1.1889(2) 0.0326(6) Uani d . 1 1
C C6 0.51916(8) 0.11198(9) 1.1672(2) 0.0364(6) Uani d . 1 1
H H9 0.5065 0.0952 1.0951 0.044 Uiso calc R 1 1
C C7 0.54086(9) 0.09969(10) 1.2528(3) 0.0479(7) Uani d . 1 1
H H10 0.5426 0.0747 1.2378 0.057 Uiso calc R 1 1
C C8 0.55965(10) 0.12407(13) 1.3589(3) 0.0599(9) Uani d . 1 1
H H11 0.5745 0.1159 1.4153 0.072 Uiso calc R 1 1
C C9 0.55662(11) 0.16073(13) 1.3820(3) 0.0639(10) Uani d . 1 1
H H12 0.5693 0.1771 1.4546 0.077 Uiso calc R 1 1
C C10 0.53482(9) 0.17353(10) 1.2982(3) 0.0468(7) Uani d . 1 1
H H13 0.5326 0.1982 1.3149 0.056 Uiso calc R 1 1
C C11 0.51525(8) 0.20375(8) 0.7377(2) 0.0314(5) Uani d . 1 1
C C12 0.55158(9) 0.19985(9) 0.7660(3) 0.0414(6) Uani d . 1 1
H H14 0.5480 0.1765 0.8153 0.050 Uiso calc R 1 1
C C13 0.59285(10) 0.22978(10) 0.7227(3) 0.0519(8) Uani d . 1 1
H H15 0.6167 0.2264 0.7424 0.062 Uiso calc R 1 1
C C14 0.59838(10) 0.26436(11) 0.6508(3) 0.0576(9) Uani d . 1 1
H H16 0.6261 0.2847 0.6217 0.069 Uiso calc R 1 1
C C15 0.56311(11) 0.26918(11) 0.6216(4) 0.0666(10) Uani d . 1 1
H H17 0.5670 0.2928 0.5730 0.080 Uiso calc R 1 1
C C16 0.52209(9) 0.23920(9) 0.6638(3) 0.0486(8) Uani d . 1 1
H H18 0.4985 0.2427 0.6426 0.058 Uiso calc R 1 1
C C17 0.41851(8) 0.11558(8) 0.6483(2) 0.0272(5) Uani d . 1 1
C C18 0.38006(8) 0.07525(8) 0.6555(2) 0.0323(6) Uani d . 1 1
H H19 0.3660 0.0654 0.7330 0.039 Uiso calc R 1 1
C C19 0.36252(9) 0.04966(9) 0.5481(3) 0.0370(6) Uani d . 1 1
H H20 0.3370 0.0227 0.5544 0.044 Uiso calc R 1 1
C C20 0.38254(9) 0.06382(10) 0.4326(3) 0.0425(7) Uani d . 1 1
H H21 0.3706 0.0465 0.3611 0.051 Uiso calc R 1 1
C C21 0.42028(10) 0.10362(10) 0.4230(3) 0.0496(7) Uani d . 1 1
H H22 0.4337 0.1135 0.3448 0.060 Uiso calc R 1 1
C C22 0.43828(9) 0.12899(9) 0.5303(2) 0.0389(6) Uani d . 1 1
H H23 0.4642 0.1556 0.5232 0.047 Uiso calc R 1 1
C C23 0.41951(8) 0.19495(8) 0.8547(2) 0.0303(5) Uani d . 1 1
C C24 0.38656(9) 0.19384(9) 0.7791(3) 0.0392(6) Uani d . 1 1
H H24 0.3785 0.1775 0.7049 0.047 Uiso calc R 1 1
C C25 0.36561(9) 0.21676(10) 0.8130(3) 0.0488(8) Uani d . 1 1
H H25 0.3439 0.2158 0.7612 0.059 Uiso calc R 1 1
C C26 0.37677(10) 0.24078(10) 0.9222(3) 0.0515(8) Uani d . 1 1
H H26 0.3624 0.2557 0.9452 0.062 Uiso calc R 1 1
C C27 0.40953(11) 0.24266(10) 0.9980(3) 0.0515(8) Uani d . 1 1
H H27 0.4174 0.2590 1.0721 0.062 Uiso calc R 1 1
C C28 0.43065(9) 0.22026(9) 0.9638(3) 0.0411(6) Uani d . 1 1
H H28 0.4529 0.2222 1.0151 0.049 Uiso calc R 1 1
C C29 0.6516(4) 0.28958(16) 0.3333 0.240(8) Uani d D 1 1
H H29 0.6412 0.2597 0.3333 0.288 Uiso calc R 1 1
O O 0.36531(6) 0.09476(7) 0.94676(18) 0.0436(5) Uani d . 1 1
S S 0.49207(2) 0.16969(2) 1.08222(6) 0.03528(15) Uani d . 1 1
Sn Sn 0.450886(5) 0.158288(5) 0.805962(15) 0.02691(7) Uani d . 1 1

loop_
_atom_site_aniso_label
_atom_site_aniso_U_11
_atom_site_aniso_U_22
_atom_site_aniso_U_33
_atom_site_aniso_U_12
_atom_site_aniso_U_13
_atom_site_aniso_U_23
C1 0.0326(13) 0.0278(13) 0.0288(12) 0.0156(11) -0.0092(10) -0.0061(10)
C2 0.0369(16) 0.0352(15) 0.0466(16) 0.0124(13) -0.0094(12) 0.0065(12)
C3 0.0356(16) 0.0497(18) 0.0361(15) 0.0090(14) 0.0010(12) 0.0098(13)
C4 0.0358(18) 0.062(2) 0.090(3) 0.0214(16) 0.0102(16) 0.0190(19)
C5 0.0211(12) 0.0434(15) 0.0255(12) 0.0102(11) 0.0017(9) 0.0030(10)
C6 0.0293(14) 0.0427(16) 0.0348(14) 0.0163(12) -0.0009(11) 0.0041(11)
C7 0.0363(16) 0.0532(19) 0.0528(18) 0.0214(15) 0.0000(13) 0.0169(14)
C8 0.0445(19) 0.075(2) 0.0509(19) 0.0233(18) -0.0127(15) 0.0145(17)
C9 0.058(2) 0.082(3) 0.0319(16) 0.0205(19) -0.0189(14) -0.0066(15)
C10 0.0459(17) 0.0558(19) 0.0315(15) 0.0199(15) -0.0080(12) -0.0050(13)
C11 0.0300(13) 0.0280(13) 0.0336(13) 0.0125(11) -0.0039(10) -0.0024(10)
C12 0.0377(16) 0.0354(15) 0.0548(17) 0.0210(13) 0.0004(13) 0.0060(13)
C13 0.0337(16) 0.054(2) 0.071(2) 0.0250(15) 0.0023(14) 0.0104(16)
C14 0.0305(16) 0.0508(19) 0.077(2) 0.0095(14) 0.0039(15) 0.0191(17)
C15 0.047(2) 0.052(2) 0.093(3) 0.0186(17) 0.0033(18) 0.0370(19)
C16 0.0344(16) 0.0430(17) 0.068(2) 0.0191(14) -0.0056(14) 0.0145(14)
C17 0.0274(13) 0.0287(13) 0.0296(12) 0.0171(11) -0.0063(10) -0.0038(10)
C18 0.0302(14) 0.0347(14) 0.0336(13) 0.0176(12) -0.0006(10) 0.0007(11)
C19 0.0298(14) 0.0330(14) 0.0455(16) 0.0137(12) -0.0071(11) -0.0076(12)
C20 0.0434(16) 0.0478(17) 0.0387(15) 0.0245(14) -0.0101(12) -0.0176(13)
C21 0.0495(18) 0.058(2) 0.0286(15) 0.0178(16) 0.0029(12) -0.0052(13)
C22 0.0351(15) 0.0398(16) 0.0319(14) 0.0114(12) -0.0002(11) -0.0019(11)
C23 0.0284(13) 0.0250(13) 0.0347(13) 0.0114(11) 0.0012(10) 0.0034(10)
C24 0.0380(15) 0.0362(15) 0.0436(15) 0.0186(13) -0.0100(12) -0.0035(12)
C25 0.0374(16) 0.0437(17) 0.072(2) 0.0250(14) -0.0152(14) -0.0006(15)
C26 0.0517(19) 0.0409(17) 0.074(2) 0.0325(16) 0.0040(16) 0.0000(15)
C27 0.063(2) 0.0462(18) 0.0528(18) 0.0328(16) -0.0086(15) -0.0151(14)
C28 0.0457(17) 0.0374(15) 0.0468(16) 0.0257(14) -0.0118(12) -0.0081(12)
C29 0.131(6) 0.323(12) 0.148(6) 0.026(10) 0.042(5) -0.081(9)
O 0.0355(11) 0.0527(12) 0.0421(11) 0.0217(10) -0.0037(8) 0.0044(9)
S 0.0414(4) 0.0333(3) 0.0324(3) 0.0197(3) -0.0108(3) -0.0076(3)
Sn 0.02727(10) 0.02668(10) 0.02675(10) 0.01346(8) -0.00504(6) -0.00283(6)

loop_
_atom_type_symbol
_atom_type_description
_atom_type_scat_dispersion_real
_atom_type_scat_dispersion_imag
_atom_type_scat_source
C C 0.0033 0.0016 'International Tables Vol C Tables 4.2.6.8 and 6.1.1.4'
H H 0.0000 0.0000 'International Tables Vol C Tables 4.2.6.8 and 6.1.1.4'
O O 0.0106 0.0060 'International Tables Vol C Tables 4.2.6.8 and 6.1.1.4'
S S 0.1246 0.1234 'International Tables Vol C Tables 4.2.6.8 and 6.1.1.4'
Sn Sn -0.6537 1.4246 'International Tables Vol C Tables 4.2.6.8 and 6.1.1.4'

loop_
_geom_angle_atom_site_label_1
_geom_angle_atom_site_label_2
_geom_angle_atom_site_label_3
_geom_angle_site_symmetry_1
_geom_angle_site_symmetry_3
_geom_angle
C2 C1 S . . 112.78(18)
C2 C1 Sn . . 117.27(16)
S C1 Sn . . 105.52(11)
C2 C1 H1 . . 106.9
S C1 H1 . . 106.9
Sn C1 H1 . . 106.9
C3 C2 C1 . . 115.6(2)
C3 C2 H3 . . 108.4
C1 C2 H3 . . 108.4
C3 C2 H2 . . 108.4
C1 C2 H2 . . 108.4
H3 C2 H2 . . 107.5
O C3 C2 . . 108.0(2)
O C3 H5 . . 110.1
C2 C3 H5 . . 110.1
O C3 H4 . . 110.1
C2 C3 H4 . . 110.1
H5 C3 H4 . . 108.4
O C4 H6 . . 109.5
O C4 H8 . . 109.5
H6 C4 H8 . . 109.5
O C4 H7 . . 109.5
H6 C4 H7 . . 109.5
H8 C4 H7 . . 109.5
C6 C5 C10 . . 119.2(2)
C6 C5 S . . 124.04(19)
C10 C5 S . . 116.7(2)
C5 C6 C7 . . 120.1(3)
C5 C6 H9 . . 119.9
C7 C6 H9 . . 119.9
C8 C7 C6 . . 120.5(3)
C8 C7 H10 . . 119.7
C6 C7 H10 . . 119.7
C7 C8 C9 . . 119.8(3)
C7 C8 H11 . . 120.1
C9 C8 H11 . . 120.1
C8 C9 C10 . . 120.7(3)
C8 C9 H12 . . 119.6
C10 C9 H12 . . 119.6
C9 C10 C5 . . 119.6(3)
C9 C10 H13 . . 120.2
C5 C10 H13 . . 120.2
C12 C11 C16 . . 117.2(2)
C12 C11 Sn . . 122.56(19)
C16 C11 Sn . . 120.26(19)
C13 C12 C11 . . 121.8(3)
C13 C12 H14 . . 119.1
C11 C12 H14 . . 119.1
C14 C13 C12 . . 119.5(3)
C14 C13 H15 . . 120.3
C12 C13 H15 . . 120.3
C13 C14 C15 . . 120.2(3)
C13 C14 H16 . . 119.9
C15 C14 H16 . . 119.9
C16 C15 C14 . . 120.3(3)
C16 C15 H17 . . 119.9
C14 C15 H17 . . 119.9
C15 C16 C11 . . 121.2(3)
C15 C16 H18 . . 119.4
C11 C16 H18 . . 119.4
C22 C17 C18 . . 117.6(2)
C22 C17 Sn . . 117.01(17)
C18 C17 Sn . . 125.37(18)
C19 C18 C17 . . 120.7(2)
C19 C18 H19 . . 119.7
C17 C18 H19 . . 119.7
C20 C19 C18 . . 120.5(2)
C20 C19 H20 . . 119.7
C18 C19 H20 . . 119.7
C19 C20 C21 . . 119.8(2)
C19 C20 H21 . . 120.1
C21 C20 H21 . . 120.1
C20 C21 C22 . . 119.9(3)
C20 C21 H22 . . 120.1
C22 C21 H22 . . 120.1
C21 C22 C17 . . 121.5(3)
C21 C22 H23 . . 119.3
C17 C22 H23 . . 119.3
C28 C23 C24 . . 117.1(2)
C28 C23 Sn . . 121.46(18)
C24 C23 Sn . . 121.40(19)
C25 C24 C23 . . 121.1(3)
C25 C24 H24 . . 119.5
C23 C24 H24 . . 119.5
C26 C25 C24 . . 120.4(3)
C26 C25 H25 . . 119.8
C24 C25 H25 . . 119.8
C25 C26 C27 . . 119.5(3)
C25 C26 H26 . . 120.2
C27 C26 H26 . . 120.2
C28 C27 C26 . . 120.1(3)
C28 C27 H27 . . 120.0
C26 C27 H27 . . 120.0
C27 C28 C23 . . 121.7(3)
C27 C28 H28 . . 119.1
C23 C28 H28 . . 119.1
C29 C29 C29 17 18_545 120.0060(10)
C29 C29 H29 17 . 120.0
C29 C29 H29 18_545 . 120.0
C3 O C4 . . 112.7(2)
C5 S C1 . . 105.70(12)
C23 Sn C11 . . 107.59(9)
C23 Sn C17 . . 110.79(9)
C11 Sn C17 . . 104.90(9)
C23 Sn C1 . . 114.23(9)
C11 Sn C1 . . 103.82(9)
C17 Sn C1 . . 114.57(9)

loop_
_geom_bond_atom_site_label_1
_geom_bond_atom_site_label_2
_geom_bond_site_symmetry_2
_geom_bond_distance
_geom_bond_publ_flag
C1 C2 . 1.532(4) ?
C1 S . 1.807(2) ?
C1 Sn . 2.196(2) yes
C1 H1 . 0.9800 ?
C2 C3 . 1.506(4) ?
C2 H3 . 0.9700 ?
C2 H2 . 0.9700 ?
C3 O . 1.414(3) ?
C3 H5 . 0.9700 ?
C3 H4 . 0.9700 ?
C4 O . 1.426(4) ?
C4 H6 . 0.9600 ?
C4 H8 . 0.9600 ?
C4 H7 . 0.9600 ?
C5 C6 . 1.388(4) ?
C5 C10 . 1.391(4) ?
C5 S . 1.774(3) yes
C6 C7 . 1.389(4) ?
C6 H9 . 0.9300 ?
C7 C8 . 1.367(5) ?
C7 H10 . 0.9300 ?
C8 C9 . 1.374(5) ?
C8 H11 . 0.9300 ?
C9 C10 . 1.390(5) ?
C9 H12 . 0.9300 ?
C10 H13 . 0.9300 ?
C11 C12 . 1.391(4) ?
C11 C16 . 1.391(4) ?
C11 Sn . 2.150(2) yes
C12 C13 . 1.382(4) ?
C12 H14 . 0.9300 ?
C13 C14 . 1.368(4) ?
C13 H15 . 0.9300 ?
C14 C15 . 1.375(5) ?
C14 H16 . 0.9300 ?
C15 C16 . 1.374(4) ?
C15 H17 . 0.9300 ?
C16 H18 . 0.9300 ?
C17 C22 . 1.392(3) ?
C17 C18 . 1.395(3) ?
C17 Sn . 2.153(2) yes
C18 C19 . 1.389(4) ?
C18 H19 . 0.9300 ?
C19 C20 . 1.373(4) ?
C19 H20 . 0.9300 ?
C20 C21 . 1.375(4) ?
C20 H21 . 0.9300 ?
C21 C22 . 1.387(4) ?
C21 H22 . 0.9300 ?
C22 H23 . 0.9300 ?
C23 C28 . 1.390(4) ?
C23 C24 . 1.396(4) ?
C23 Sn . 2.147(2) yes
C24 C25 . 1.390(4) ?
C24 H24 . 0.9300 ?
C25 C26 . 1.368(4) ?
C25 H25 . 0.9300 ?
C26 C27 . 1.381(4) ?
C26 H26 . 0.9300 ?
C27 C28 . 1.380(4) ?
C27 H27 . 0.9300 ?
C28 H28 . 0.9300 ?
C29 C29 17 1.360(5) ?
C29 C29 18_545 1.360(5) ?
C29 H29 . 0.9300 ?

loop_
_geom_torsion_atom_site_label_1
_geom_torsion_atom_site_label_2
_geom_torsion_atom_site_label_3
_geom_torsion_atom_site_label_4
_geom_torsion
S C1 C2 C3 70.6(3)
Sn C1 C2 C3 -52.3(3)
C1 C2 C3 O 71.8(3)
C10 C5 C6 C7 -1.0(4)
S C5 C6 C7 176.4(2)
C5 C6 C7 C8 -0.1(4)
C6 C7 C8 C9 0.8(5)
C7 C8 C9 C10 -0.4(5)
C8 C9 C10 C5 -0.7(5)
C6 C5 C10 C9 1.4(4)
S C5 C10 C9 -176.2(2)
C16 C11 C12 C13 -0.1(4)
Sn C11 C12 C13 -179.0(2)
C11 C12 C13 C14 0.4(5)
C12 C13 C14 C15 -0.2(6)
C13 C14 C15 C16 -0.3(6)
C14 C15 C16 C11 0.7(6)
C12 C11 C16 C15 -0.5(5)
Sn C11 C16 C15 178.5(3)
C22 C17 C18 C19 0.2(4)
Sn C17 C18 C19 -178.21(18)
C17 C18 C19 C20 -0.6(4)
C18 C19 C20 C21 0.1(4)
C19 C20 C21 C22 0.9(5)
C20 C21 C22 C17 -1.4(5)
C18 C17 C22 C21 0.8(4)
Sn C17 C22 C21 179.4(2)
C28 C23 C24 C25 -0.7(4)
Sn C23 C24 C25 178.3(2)
C23 C24 C25 C26 -0.4(5)
C24 C25 C26 C27 0.9(5)
C25 C26 C27 C28 -0.3(5)
C26 C27 C28 C23 -0.9(5)
C24 C23 C28 C27 1.4(4)
Sn C23 C28 C27 -177.6(2)
C2 C3 O C4 -176.5(2)
C6 C5 S C1 12.6(2)
C10 C5 S C1 -170.0(2)
C2 C1 S C5 68.1(2)
Sn C1 S C5 -162.64(11)
C28 C23 Sn C11 -74.8(2)
C24 C23 Sn C11 106.2(2)
C28 C23 Sn C17 171.1(2)
C24 C23 Sn C17 -7.9(2)
C28 C23 Sn C1 39.9(2)
C24 C23 Sn C1 -139.1(2)
C16 C11 Sn C23 -37.7(2)
C12 C11 Sn C23 141.3(2)
C16 C11 Sn C17 80.3(2)
C12 C11 Sn C17 -100.7(2)
C16 C11 Sn C1 -159.1(2)
C12 C11 Sn C1 19.8(2)
C22 C17 Sn C23 101.8(2)
C18 C17 Sn C23 -79.8(2)
C22 C17 Sn C11 -14.0(2)
C18 C17 Sn C11 164.4(2)
C22 C17 Sn C1 -127.14(19)
C18 C17 Sn C1 51.2(2)
C2 C1 Sn C23 73.5(2)
S C1 Sn C23 -52.99(14)
C2 C1 Sn C11 -169.59(19)
S C1 Sn C11 63.88(13)
C2 C1 Sn C17 -55.8(2)
S C1 Sn C17 177.69(10)
